data_4305413
loop_
_publ_author_name
'Sebastian Mirtschin'
'Elvira Krasniqi'
'Rosario Scopelliti'
'Kay Severin'

_publ_contact_author_address
;
Institut des Sciences et Ingenierie Chimiques 
Ecole Polytechnique Federale de Lausanne
1015 Lausanne
Switzerland
;
_publ_contact_author_email kay.severin@epfl.ch
_publ_contact_author_fax '+41 21 693 9305'
_publ_contact_author_name 'Kay Severin'
_publ_contact_author_phone '+41 21 693 9302'
_publ_section_title
;
Coordination Cages of Rhodium and Iridium as Exoreceptors for Alkali Metal
Ions
;
_journal_name_full 'Inorganic Chemistry'
_journal_page_first 6375
_journal_page_last 6381
_journal_paper_doi 10.1021/ic800410x
_journal_volume 47
_journal_year 2008
_chemical_formula_moiety 'C102 H108 N6 O24 Rh6, 6(C H4 O)'
_chemical_formula_sum 'C108 H132 N6 O30 Rh6'
_chemical_formula_weight 2611.66
_chemical_name_systematic
; 
 ? 
;
_space_group_IT_number 148
_symmetry_cell_setting rhombohedral
_symmetry_space_group_name_Hall '-R 3'
_symmetry_space_group_name_H-M 'R -3 :H'
_atom_sites_solution_hydrogens geom
_atom_sites_solution_primary direct
_atom_sites_solution_secondary difmap
_audit_creation_method SHELXL-97
_cell_angle_alpha 90.00
_cell_angle_beta 90.00
_cell_angle_gamma 120.00
_cell_formula_units_Z 3
_cell_length_a 24.1442(5)
_cell_length_b 24.1442(5)
_cell_length_c 18.1743(6)
_cell_measurement_reflns_used 6914
_cell_measurement_temperature 140(2)
_cell_measurement_theta_max 28.3698
_cell_measurement_theta_min 2.8012
_cell_volume 9175.2(4)
_computing_cell_refinement
; 
CrysAlis CCD, Oxford Diffraction Ltd., 
Version 1.171.32.5 (release 08-05-2007 CrysAlis171 .NET) 
(compiled May  8 2007,13:10:02) 
;
_computing_data_collection
; 
CrysAlis CCD, Oxford Diffraction Ltd., 
Version 1.171.32.5 (release 08-05-2007 CrysAlis171 .NET) 
(compiled May  8 2007,13:10:02) 
;
_computing_data_reduction
; 
CrysAlis CCD, Oxford Diffraction Ltd., 
Version 1.171.32.5 (release 08-05-2007 CrysAlis171 .NET) 
(compiled May  8 2007,13:10:02) 
;
_computing_molecular_graphics 'Bruker SHELXTL'
_computing_publication_material 'Bruker SHELXTL'
_computing_structure_refinement 'SHELXL-97 (Sheldrick, 1997)'
_computing_structure_solution 'SHELXS-97 (Sheldrick, 1990)'
_diffrn_ambient_temperature 140(2)
_diffrn_detector_area_resol_mean 8.2812
_diffrn_measured_fraction_theta_full 0.999
_diffrn_measured_fraction_theta_max 0.999
_diffrn_measurement_device_type 'Oxford Diffraction, KM4/Sapphire CCD'
_diffrn_measurement_method 'omega and phi scans'
_diffrn_radiation_monochromator graphite
_diffrn_radiation_source 'fine-focus sealed tube'
_diffrn_radiation_type MoK\a
_diffrn_radiation_wavelength 0.71073
_diffrn_reflns_av_R_equivalents 0.0707
_diffrn_reflns_av_sigmaI/netI 0.0579
_diffrn_reflns_limit_h_max 28
_diffrn_reflns_limit_h_min -27
_diffrn_reflns_limit_k_max 28
_diffrn_reflns_limit_k_min -28
_diffrn_reflns_limit_l_max 19
_diffrn_reflns_limit_l_min -21
_diffrn_reflns_number 18155
_diffrn_reflns_theta_full 25.02
_diffrn_reflns_theta_max 25.02
_diffrn_reflns_theta_min 2.81
_exptl_absorpt_coefficient_mu 0.862
_exptl_absorpt_correction_T_max 1.00000
_exptl_absorpt_correction_T_min 0.62334
_exptl_absorpt_correction_type multi-scan
_exptl_absorpt_process_details
; 
CrysAlis RED, Oxford Diffraction Ltd., 
Version 1.171.32.5 (release 08-05-2007 CrysAlis171 .NET) 
(compiled May  8 2007,13:10:02) 
Empirical absorption correction using spherical harmonics, 
 implemented in SCALE3 ABSPACK scaling algorithm. 
;
_exptl_crystal_colour orange
_exptl_crystal_density_diffrn 1.418
_exptl_crystal_density_method 'not measured'
_exptl_crystal_description prismatic
_exptl_crystal_F_000 3996
_exptl_crystal_size_max 0.30
_exptl_crystal_size_mid 0.28
_exptl_crystal_size_min 0.20
_platon_squeeze_details
;
;
_refine_diff_density_max 1.063
_refine_diff_density_min -0.826
_refine_diff_density_rms 0.168
_refine_ls_extinction_method none
_refine_ls_goodness_of_fit_ref 1.069
_refine_ls_hydrogen_treatment riding
_refine_ls_matrix_type full
_refine_ls_number_parameters 226
_refine_ls_number_reflns 3583
_refine_ls_number_restraints 0
_refine_ls_restrained_S_all 1.069
_refine_ls_R_factor_all 0.0860
_refine_ls_R_factor_gt 0.0603
_refine_ls_shift/su_max 0.001
_refine_ls_shift/su_mean 0.000
_refine_ls_structure_factor_coef Fsqd
_refine_ls_weighting_details 'calc w=1/[\s^2^(Fo^2^)+(0.0941P)^2^+39.7688P] where P=(Fo^2^+2Fc^2^)/3'
_refine_ls_weighting_scheme calc
_refine_ls_wR_factor_gt 0.1481
_refine_ls_wR_factor_ref 0.1645
_reflns_number_gt 2619
_reflns_number_total 3583
_reflns_threshold_expression >2sigma(I)
_cod_data_source_file ic800410x-file001_4.cif
_cod_data_source_block complex_3
_cod_depositor_comments
;
The following automatic conversions were performed:
'_symmetry_cell_setting' value 'Rhombohedral' changed to 'rhombohedral'
according to '/home/saulius/struct/CIF-dictionaries/cif_core.dic'
dictionary named 'cif_core.dic' version 2.4.1 from 2010-06-29.

Automatic conversion script
Id: cif_fix_enum 1527 2010-12-29 10:47:43Z saulius 
;
_cod_original_sg_symbol_H-M 'R -3'
_cod_database_code 4305413

loop_
_symmetry_equiv_pos_as_xyz
'x, y, z'
'-y, x-y, z'
'-x+y, -x, z'
'x+2/3, y+1/3, z+1/3'
'-y+2/3, x-y+1/3, z+1/3'
'-x+y+2/3, -x+1/3, z+1/3'
'x+1/3, y+2/3, z+2/3'
'-y+1/3, x-y+2/3, z+2/3'
'-x+y+1/3, -x+2/3, z+2/3'
'-x, -y, -z'
'y, -x+y, -z'
'x-y, x, -z'
'-x+2/3, -y+1/3, -z+1/3'
'y+2/3, -x+y+1/3, -z+1/3'
'x-y+2/3, x+1/3, -z+1/3'
'-x+1/3, -y+2/3, -z+2/3'
'y+1/3, -x+y+2/3, -z+2/3'
'x-y+1/3, x+2/3, -z+2/3'

loop_
_atom_site_label
_atom_site_type_symbol
_atom_site_fract_x
_atom_site_fract_y
_atom_site_fract_z
_atom_site_U_iso_or_equiv
_atom_site_adp_type
_atom_site_occupancy
_atom_site_symmetry_multiplicity
_atom_site_calc_flag
_atom_site_refinement_flags
_atom_site_disorder_assembly
_atom_site_disorder_group
Rh1 Rh -0.09872(2) -0.57965(2) 0.66250(3) 0.0267(2) Uani 1 1 d . . .
O1 O -0.1778(2) -0.6673(2) 0.6921(3) 0.0349(11) Uani 1 1 d . . .
O2 O -0.2443(3) -0.6831(2) 0.5986(3) 0.0521(15) Uani 1 1 d . . .
O3 O -0.2437(2) -0.8278(2) 0.8893(2) 0.0300(11) Uani 1 1 d . . .
O4 O -0.3301(2) -0.9258(2) 0.8716(3) 0.0443(13) Uani 1 1 d . . .
N1 N -0.3836(2) -0.8510(2) 0.6973(3) 0.0252(12) Uani 1 1 d . . .
C1 C -0.3390(3) -0.7962(3) 0.6657(3) 0.0273(14) Uani 1 1 d . . .
H1 H -0.3508 -0.7800 0.6248 0.033 Uiso 1 1 calc R . .
C2 C -0.2762(3) -0.7625(3) 0.6909(4) 0.0274(14) Uani 1 1 d . . .
C3 C -0.2599(3) -0.7865(3) 0.7514(4) 0.0273(14) Uani 1 1 d . . .
H3 H -0.2181 -0.7638 0.7715 0.033 Uiso 1 1 calc R . .
C4 C -0.3053(3) -0.8441(3) 0.7822(3) 0.0276(14) Uani 1 1 d . . .
C5 C -0.3660(3) -0.8754(3) 0.7528(4) 0.0266(14) Uani 1 1 d . . .
H5 H -0.3965 -0.9157 0.7726 0.032 Uiso 1 1 calc R . .
C6 C -0.2302(3) -0.6997(3) 0.6564(4) 0.0293(15) Uani 1 1 d . . .
C7 C -0.2934(3) -0.8706(3) 0.8537(4) 0.0323(16) Uani 1 1 d . . .
C8 C -0.0284(6) -0.5052(4) 0.6013(6) 0.071(3) Uani 1 1 d . . .
C9 C -0.0031(5) -0.5428(12) 0.6337(6) 0.131(9) Uani 1 1 d . . .
C10 C -0.0339(10) -0.5991(11) 0.6064(9) 0.125(8) Uani 1 1 d . . .
C11 C -0.0781(5) -0.6062(4) 0.5586(6) 0.075(4) Uani 1 1 d . . .
C12 C -0.0781(4) -0.5478(6) 0.5531(4) 0.063(3) Uani 1 1 d . . .
C13 C -0.0142(12) -0.4381(5) 0.6081(12) 0.34(2) Uani 1 1 d . . .
H13A H 0.0211 -0.4151 0.6429 0.514 Uiso 1 1 calc R . .
H13B H -0.0523 -0.4377 0.6260 0.514 Uiso 1 1 calc R . .
H13C H -0.0020 -0.4172 0.5599 0.514 Uiso 1 1 calc R . .
C14 C 0.0503(6) -0.5192(16) 0.6881(8) 0.33(2) Uani 1 1 d . . .
H14A H 0.0659 -0.4740 0.6988 0.490 Uiso 1 1 calc R . .
H14B H 0.0852 -0.5240 0.6676 0.490 Uiso 1 1 calc R . .
H14C H 0.0349 -0.5442 0.7335 0.490 Uiso 1 1 calc R . .
C15 C -0.0247(14) -0.6560(13) 0.6234(12) 0.31(2) Uani 1 1 d . . .
H15A H -0.0560 -0.6935 0.5956 0.461 Uiso 1 1 calc R . .
H15B H -0.0307 -0.6654 0.6762 0.461 Uiso 1 1 calc R . .
H15C H 0.0187 -0.6457 0.6092 0.461 Uiso 1 1 calc R . .
C16 C -0.1256(8) -0.6635(8) 0.5143(10) 0.251(16) Uani 1 1 d . . .
H16A H -0.1509 -0.6513 0.4832 0.377 Uiso 1 1 calc R . .
H16B H -0.1541 -0.6979 0.5477 0.377 Uiso 1 1 calc R . .
H16C H -0.1025 -0.6784 0.4832 0.377 Uiso 1 1 calc R . .
C17 C -0.1200(8) -0.5356(14) 0.5063(7) 0.276(18) Uani 1 1 d . . .
H17A H -0.1109 -0.4916 0.5139 0.414 Uiso 1 1 calc R . .
H17B H -0.1647 -0.5655 0.5189 0.414 Uiso 1 1 calc R . .
H17C H -0.1125 -0.5414 0.4546 0.414 Uiso 1 1 calc R . .
O5 O -0.4359(4) -1.0370(4) 0.8323(5) 0.115(3) Uani 1 1 d . . .
H5A H -0.3995 -1.0063 0.8425 0.173 Uiso 1 1 calc R . .
C18 C -0.4834(5) -1.0427(6) 0.8911(9) 0.109(5) Uani 1 1 d . . .
H18A H -0.4626 -1.0329 0.9394 0.163 Uiso 1 1 calc R . .
H18B H -0.5200 -1.0864 0.8914 0.163 Uiso 1 1 calc R . .
H18C H -0.4983 -1.0125 0.8804 0.163 Uiso 1 1 calc R . .

loop_
_atom_site_aniso_label
_atom_site_aniso_U_11
_atom_site_aniso_U_22
_atom_site_aniso_U_33
_atom_site_aniso_U_23
_atom_site_aniso_U_13
_atom_site_aniso_U_12
Rh1 0.0225(3) 0.0313(3) 0.0257(3) 0.0023(2) 0.0064(2) 0.0130(2)
O1 0.025(2) 0.035(3) 0.036(3) -0.004(2) 0.000(2) 0.009(2)
O2 0.062(4) 0.043(3) 0.035(3) 0.014(3) -0.005(3) 0.015(3)
O3 0.030(2) 0.036(3) 0.029(3) 0.000(2) -0.005(2) 0.019(2)
O4 0.045(3) 0.031(3) 0.053(3) 0.014(2) -0.001(3) 0.017(2)
N1 0.025(3) 0.022(3) 0.025(3) -0.006(2) -0.001(2) 0.009(2)
C1 0.036(4) 0.029(3) 0.019(3) -0.004(3) 0.001(3) 0.017(3)
C2 0.025(3) 0.028(3) 0.026(4) -0.001(3) 0.002(3) 0.011(3)
C3 0.025(3) 0.025(3) 0.030(4) -0.003(3) -0.004(3) 0.012(3)
C4 0.036(4) 0.029(3) 0.024(3) -0.005(3) -0.003(3) 0.021(3)
C5 0.031(3) 0.020(3) 0.030(4) -0.006(3) -0.001(3) 0.013(3)
C6 0.039(4) 0.032(4) 0.023(4) 0.000(3) 0.011(3) 0.022(3)
C7 0.032(4) 0.041(4) 0.032(4) 0.002(3) 0.002(3) 0.024(4)
C8 0.086(8) 0.034(4) 0.056(6) 0.006(4) 0.062(6) 0.002(5)
C9 0.036(6) 0.29(2) 0.025(6) 0.026(10) 0.024(5) 0.044(10)
C10 0.155(15) 0.25(2) 0.081(11) 0.089(12) 0.074(10) 0.185(17)
C11 0.078(7) 0.036(5) 0.076(7) -0.012(5) 0.067(6) 0.002(5)
C12 0.058(5) 0.140(9) 0.025(4) 0.034(5) 0.026(4) 0.075(6)
C13 0.50(4) 0.030(6) 0.33(3) -0.009(10) 0.38(3) 0.002(12)
C14 0.043(7) 0.75(6) 0.064(9) 0.093(19) 0.024(7) 0.108(18)
C15 0.50(4) 0.47(4) 0.25(2) 0.27(3) 0.30(3) 0.47(4)
C16 0.187(17) 0.134(14) 0.23(2) -0.127(14) 0.166(16) -0.075(12)
C17 0.207(18) 0.72(5) 0.071(9) 0.188(19) 0.096(11) 0.36(3)
O5 0.097(6) 0.074(5) 0.131(8) -0.006(5) 0.008(6) 0.009(5)
C18 0.046(6) 0.074(7) 0.185(15) 0.054(9) 0.015(8) 0.015(5)

loop_
_atom_type_symbol
_atom_type_description
_atom_type_scat_dispersion_real
_atom_type_scat_dispersion_imag
_atom_type_scat_source
C C 0.0033 0.0016 'International Tables Vol C Tables 4.2.6.8 and 6.1.1.4'
H H 0.0000 0.0000 'International Tables Vol C Tables 4.2.6.8 and 6.1.1.4'
N N 0.0061 0.0033 'International Tables Vol C Tables 4.2.6.8 and 6.1.1.4'
O O 0.0106 0.0060 'International Tables Vol C Tables 4.2.6.8 and 6.1.1.4'
Rh Rh -1.1178 0.9187 'International Tables Vol C Tables 4.2.6.8 and 6.1.1.4'

loop_
_geom_angle_atom_site_label_1
_geom_angle_atom_site_label_2
_geom_angle_atom_site_label_3
_geom_angle
_geom_angle_site_symmetry_1
_geom_angle_site_symmetry_3
_geom_angle_publ_flag
C8 Rh1 C9 40.8(6) . . ?
C8 Rh1 O1 162.3(3) . . ?
C9 Rh1 O1 138.9(8) . . ?
C8 Rh1 C12 39.9(4) . . ?
C9 Rh1 C12 66.2(4) . . ?
O1 Rh1 C12 123.0(4) . . ?
C8 Rh1 C10 63.6(6) . . ?
C9 Rh1 C10 35.5(6) . . ?
O1 Rh1 C10 107.7(6) . . ?
C12 Rh1 C10 63.7(4) . . ?
C8 Rh1 O3 116.4(4) . 18_446 ?
C9 Rh1 O3 95.0(3) . 18_446 ?
O1 Rh1 O3 80.65(17) . 18_446 ?
C12 Rh1 O3 156.3(3) . 18_446 ?
C10 Rh1 O3 109.7(5) . 18_446 ?
C8 Rh1 C11 64.7(3) . . ?
C9 Rh1 C11 62.0(5) . . ?
O1 Rh1 C11 99.0(2) . . ?
C12 Rh1 C11 39.0(4) . . ?
C10 Rh1 C11 36.3(5) . . ?
O3 Rh1 C11 144.5(4) 18_446 . ?
C8 Rh1 N1 97.8(3) . 2_445 ?
C9 Rh1 N1 130.7(8) . 2_445 ?
O1 Rh1 N1 89.29(19) . 2_445 ?
C12 Rh1 N1 100.3(3) . 2_445 ?
C10 Rh1 N1 161.1(5) . 2_445 ?
O3 Rh1 N1 80.66(18) 18_446 2_445 ?
C11 Rh1 N1 134.7(4) . 2_445 ?
C6 O1 Rh1 127.6(4) . . ?
C7 O3 Rh1 121.9(4) . 17_546 ?
C5 N1 C1 118.6(5) . . ?
C5 N1 Rh1 118.3(4) . 3_545 ?
C1 N1 Rh1 123.0(4) . 3_545 ?
N1 C1 C2 122.5(6) . . ?
N1 C1 H1 118.8 . . ?
C2 C1 H1 118.8 . . ?
C3 C2 C1 118.0(6) . . ?
C3 C2 C6 122.2(6) . . ?
C1 C2 C6 119.7(6) . . ?
C4 C3 C2 119.4(6) . . ?
C4 C3 H3 120.3 . . ?
C2 C3 H3 120.3 . . ?
C5 C4 C3 119.0(6) . . ?
C5 C4 C7 117.9(6) . . ?
C3 C4 C7 122.6(6) . . ?
N1 C5 C4 122.4(6) . . ?
N1 C5 H5 118.8 . . ?
C4 C5 H5 118.8 . . ?
O2 C6 O1 125.7(6) . . ?
O2 C6 C2 120.0(6) . . ?
O1 C6 C2 114.4(6) . . ?
O4 C7 O3 127.8(6) . . ?
O4 C7 C4 119.8(6) . . ?
O3 C7 C4 112.4(6) . . ?
C12 C8 C9 105.3(10) . . ?
C12 C8 C13 119.4(17) . . ?
C9 C8 C13 135.3(19) . . ?
C12 C8 Rh1 71.0(5) . . ?
C9 C8 Rh1 70.0(6) . . ?
C13 C8 Rh1 122.9(7) . . ?
C10 C9 C8 107.8(11) . . ?
C10 C9 C14 126(3) . . ?
C8 C9 C14 126(2) . . ?
C10 C9 Rh1 73.3(8) . . ?
C8 C9 Rh1 69.3(6) . . ?
C14 C9 Rh1 123.9(8) . . ?
C9 C10 C11 113.2(13) . . ?
C9 C10 C15 128(2) . . ?
C11 C10 C15 119(2) . . ?
C9 C10 Rh1 71.1(8) . . ?
C11 C10 Rh1 72.8(6) . . ?
C15 C10 Rh1 124.1(9) . . ?
C10 C11 C12 108.7(11) . . ?
C10 C11 C16 131.5(18) . . ?
C12 C11 C16 119.8(16) . . ?
C10 C11 Rh1 71.0(7) . . ?
C12 C11 Rh1 69.3(4) . . ?
C16 C11 Rh1 124.3(6) . . ?
C11 C12 C8 104.9(8) . . ?
C11 C12 C17 126.0(16) . . ?
C8 C12 C17 129.1(16) . . ?
C11 C12 Rh1 71.7(5) . . ?
C8 C12 Rh1 69.1(4) . . ?
C17 C12 Rh1 124.3(6) . . ?
C8 C13 H13A 109.5 . . ?
C8 C13 H13B 109.5 . . ?
H13A C13 H13B 109.5 . . ?
C8 C13 H13C 109.5 . . ?
H13A C13 H13C 109.5 . . ?
H13B C13 H13C 109.5 . . ?
C9 C14 H14A 109.5 . . ?
C9 C14 H14B 109.5 . . ?
H14A C14 H14B 109.5 . . ?
C9 C14 H14C 109.5 . . ?
H14A C14 H14C 109.5 . . ?
H14B C14 H14C 109.5 . . ?
C10 C15 H15A 109.5 . . ?
C10 C15 H15B 109.5 . . ?
H15A C15 H15B 109.5 . . ?
C10 C15 H15C 109.5 . . ?
H15A C15 H15C 109.5 . . ?
H15B C15 H15C 109.5 . . ?
C11 C16 H16A 109.5 . . ?
C11 C16 H16B 109.5 . . ?
H16A C16 H16B 109.5 . . ?
C11 C16 H16C 109.5 . . ?
H16A C16 H16C 109.5 . . ?
H16B C16 H16C 109.5 . . ?
C12 C17 H17A 109.5 . . ?
C12 C17 H17B 109.5 . . ?
H17A C17 H17B 109.5 . . ?
C12 C17 H17C 109.5 . . ?
H17A C17 H17C 109.5 . . ?
H17B C17 H17C 109.5 . . ?
C18 O5 H5A 109.5 . . ?
O5 C18 H18A 109.5 . . ?
O5 C18 H18B 109.5 . . ?
H18A C18 H18B 109.5 . . ?
O5 C18 H18C 109.5 . . ?
H18A C18 H18C 109.5 . . ?
H18B C18 H18C 109.5 . . ?

loop_
_geom_bond_atom_site_label_1
_geom_bond_atom_site_label_2
_geom_bond_distance
_geom_bond_site_symmetry_2
_geom_bond_publ_flag
Rh1 C8 2.074(7) . ?
Rh1 C9 2.083(10) . ?
Rh1 O1 2.091(4) . ?
Rh1 C12 2.100(7) . ?
Rh1 C10 2.109(11) . ?
Rh1 O3 2.118(5) 18_446 ?
Rh1 C11 2.131(8) . ?
Rh1 N1 2.132(5) 2_445 ?
O1 C6 1.281(8) . ?
O2 C6 1.232(8) . ?
O3 C7 1.298(8) . ?
O3 Rh1 2.118(5) 17_546 ?
O4 C7 1.220(8) . ?
N1 C5 1.339(8) . ?
N1 C1 1.347(8) . ?
N1 Rh1 2.132(5) 3_545 ?
C1 C2 1.391(9) . ?
C1 H1 0.9500 . ?
C2 C3 1.389(9) . ?
C2 C6 1.497(9) . ?
C3 C4 1.386(9) . ?
C3 H3 0.9500 . ?
C4 C5 1.377(9) . ?
C4 C7 1.538(9) . ?
C5 H5 0.9500 . ?
C8 C12 1.424(15) . ?
C8 C9 1.45(2) . ?
C8 C13 1.485(16) . ?
C9 C10 1.28(2) . ?
C9 C14 1.493(18) . ?
C10 C11 1.320(19) . ?
C10 C15 1.53(2) . ?
C11 C12 1.413(15) . ?
C11 C16 1.514(16) . ?
C12 C17 1.462(13) . ?
C13 H13A 0.9800 . ?
C13 H13B 0.9800 . ?
C13 H13C 0.9800 . ?
C14 H14A 0.9800 . ?
C14 H14B 0.9800 . ?
C14 H14C 0.9800 . ?
C15 H15A 0.9800 . ?
C15 H15B 0.9800 . ?
C15 H15C 0.9800 . ?
C16 H16A 0.9800 . ?
C16 H16B 0.9800 . ?
C16 H16C 0.9800 . ?
C17 H17A 0.9800 . ?
C17 H17B 0.9800 . ?
C17 H17C 0.9800 . ?
O5 C18 1.523(15) . ?
O5 H5A 0.8400 . ?
C18 H18A 0.9800 . ?
C18 H18B 0.9800 . ?
C18 H18C 0.9800 . ?

loop_
_geom_hbond_atom_site_label_D
_geom_hbond_atom_site_label_H
_geom_hbond_atom_site_label_A
_geom_hbond_distance_DH
_geom_hbond_distance_HA
_geom_hbond_distance_DA
_geom_hbond_angle_DHA
_geom_hbond_site_symmetry_A
O5 H5A O4 0.84 1.90 2.718(9) 164.4 .

loop_
_geom_torsion_atom_site_label_1
_geom_torsion_atom_site_label_2
_geom_torsion_atom_site_label_3
_geom_torsion_atom_site_label_4
_geom_torsion
_geom_torsion_site_symmetry_1
_geom_torsion_site_symmetry_2
_geom_torsion_site_symmetry_3
_geom_torsion_site_symmetry_4
_geom_torsion_publ_flag
C8 Rh1 O1 C6 -36.1(15) . . . . ?
C9 Rh1 O1 C6 -114.7(7) . . . . ?
C12 Rh1 O1 C6 -24.1(6) . . . . ?
C10 Rh1 O1 C6 -93.7(7) . . . . ?
O3 Rh1 O1 C6 158.5(5) 18_446 . . . ?
C11 Rh1 O1 C6 -57.5(7) . . . . ?
N1 Rh1 O1 C6 77.8(5) 2_445 . . . ?
C5 N1 C1 C2 -3.1(9) . . . . ?
Rh1 N1 C1 C2 177.3(4) 3_545 . . . ?
N1 C1 C2 C3 -0.7(9) . . . . ?
N1 C1 C2 C6 -176.1(5) . . . . ?
C1 C2 C3 C4 2.9(9) . . . . ?
C6 C2 C3 C4 178.1(6) . . . . ?
C2 C3 C4 C5 -1.3(9) . . . . ?
C2 C3 C4 C7 -173.6(6) . . . . ?
C1 N1 C5 C4 4.9(9) . . . . ?
Rh1 N1 C5 C4 -175.5(5) 3_545 . . . ?
C3 C4 C5 N1 -2.7(9) . . . . ?
C7 C4 C5 N1 170.0(5) . . . . ?
Rh1 O1 C6 O2 -3.3(10) . . . . ?
Rh1 O1 C6 C2 177.0(4) . . . . ?
C3 C2 C6 O2 172.7(6) . . . . ?
C1 C2 C6 O2 -12.2(9) . . . . ?
C3 C2 C6 O1 -7.5(9) . . . . ?
C1 C2 C6 O1 167.6(6) . . . . ?
Rh1 O3 C7 O4 -44.5(9) 17_546 . . . ?
Rh1 O3 C7 C4 133.5(4) 17_546 . . . ?
C5 C4 C7 O4 20.1(9) . . . . ?
C3 C4 C7 O4 -167.5(6) . . . . ?
C5 C4 C7 O3 -158.1(6) . . . . ?
C3 C4 C7 O3 14.3(9) . . . . ?
C9 Rh1 C8 C12 115.0(10) . . . . ?
O1 Rh1 C8 C12 15.9(17) . . . . ?
C10 Rh1 C8 C12 79.8(8) . . . . ?
O3 Rh1 C8 C12 179.7(5) 18_446 . . . ?
C11 Rh1 C8 C12 39.3(6) . . . . ?
N1 Rh1 C8 C12 -96.9(6) 2_445 . . . ?
O1 Rh1 C8 C9 -99.2(18) . . . . ?
C12 Rh1 C8 C9 -115.0(10) . . . . ?
C10 Rh1 C8 C9 -35.3(7) . . . . ?
O3 Rh1 C8 C9 64.7(9) 18_446 . . . ?
C11 Rh1 C8 C9 -75.7(9) . . . . ?
N1 Rh1 C8 C9 148.1(9) 2_445 . . . ?
C9 Rh1 C8 C13 -132(2) . . . . ?
O1 Rh1 C8 C13 129.1(17) . . . . ?
C12 Rh1 C8 C13 113(2) . . . . ?
C10 Rh1 C8 C13 -167(2) . . . . ?
O3 Rh1 C8 C13 -67.0(19) 18_446 . . . ?
C11 Rh1 C8 C13 153(2) . . . . ?
N1 Rh1 C8 C13 16.4(18) 2_445 . . . ?
C12 C8 C9 C10 1.0(12) . . . . ?
C13 C8 C9 C10 -179.4(11) . . . . ?
Rh1 C8 C9 C10 63.7(9) . . . . ?
C12 C8 C9 C14 179.8(10) . . . . ?
C13 C8 C9 C14 -0.6(18) . . . . ?
Rh1 C8 C9 C14 -117.6(11) . . . . ?
C12 C8 C9 Rh1 -62.7(6) . . . . ?
C13 C8 C9 Rh1 117.0(11) . . . . ?
C8 Rh1 C9 C10 -117.0(11) . . . . ?
O1 Rh1 C9 C10 35.9(12) . . . . ?
C12 Rh1 C9 C10 -77.6(9) . . . . ?
O3 Rh1 C9 C10 117.4(10) 18_446 . . . ?
C11 Rh1 C9 C10 -34.3(8) . . . . ?
N1 Rh1 C9 C10 -160.7(9) 2_445 . . . ?
O1 Rh1 C9 C8 152.9(7) . . . . ?
C12 Rh1 C9 C8 39.4(6) . . . . ?
C10 Rh1 C9 C8 117.0(11) . . . . ?
O3 Rh1 C9 C8 -125.6(7) 18_446 . . . ?
C11 Rh1 C9 C8 82.8(7) . . . . ?
N1 Rh1 C9 C8 -43.6(9) 2_445 . . . ?
C8 Rh1 C9 C14 120(3) . . . . ?
O1 Rh1 C9 C14 -87(3) . . . . ?
C12 Rh1 C9 C14 159(3) . . . . ?
C10 Rh1 C9 C14 -123(3) . . . . ?
O3 Rh1 C9 C14 -6(3) 18_446 . . . ?
C11 Rh1 C9 C14 -157(3) . . . . ?
N1 Rh1 C9 C14 76(3) 2_445 . . . ?
C8 C9 C10 C11 -0.2(15) . . . . ?
C14 C9 C10 C11 -179.0(9) . . . . ?
Rh1 C9 C10 C11 60.8(9) . . . . ?
C8 C9 C10 C15 180.0(10) . . . . ?
C14 C9 C10 C15 1(2) . . . . ?
Rh1 C9 C10 C15 -119.0(14) . . . . ?
C8 C9 C10 Rh1 -61.0(8) . . . . ?
C14 C9 C10 Rh1 120.2(12) . . . . ?
C8 Rh1 C10 C9 40.5(9) . . . . ?
O1 Rh1 C10 C9 -156.1(10) . . . . ?
C12 Rh1 C10 C9 85.2(10) . . . . ?
O3 Rh1 C10 C9 -70.0(11) 18_446 . . . ?
C11 Rh1 C10 C9 122.9(13) . . . . ?
N1 Rh1 C10 C9 51(3) 2_445 . . . ?
C8 Rh1 C10 C11 -82.4(8) . . . . ?
C9 Rh1 C10 C11 -122.9(13) . . . . ?
O1 Rh1 C10 C11 81.0(9) . . . . ?
C12 Rh1 C10 C11 -37.7(7) . . . . ?
O3 Rh1 C10 C11 167.2(7) 18_446 . . . ?
N1 Rh1 C10 C11 -72(3) 2_445 . . . ?
C8 Rh1 C10 C15 164(3) . . . . ?
C9 Rh1 C10 C15 123(3) . . . . ?
O1 Rh1 C10 C15 -33(2) . . . . ?
C12 Rh1 C10 C15 -152(3) . . . . ?
O3 Rh1 C10 C15 53(2) 18_446 . . . ?
C11 Rh1 C10 C15 -114(3) . . . . ?
N1 Rh1 C10 C15 173.9(17) 2_445 . . . ?
C9 C10 C11 C12 -0.6(14) . . . . ?
C15 C10 C11 C12 179.2(9) . . . . ?
Rh1 C10 C11 C12 59.2(6) . . . . ?
C9 C10 C11 C16 -179.2(11) . . . . ?
C15 C10 C11 C16 0.6(17) . . . . ?
Rh1 C10 C11 C16 -119.3(10) . . . . ?
C9 C10 C11 Rh1 -59.9(10) . . . . ?
C15 C10 C11 Rh1 119.9(12) . . . . ?
C8 Rh1 C11 C10 79.4(10) . . . . ?
C9 Rh1 C11 C10 33.6(10) . . . . ?
O1 Rh1 C11 C10 -107.7(10) . . . . ?
C12 Rh1 C11 C10 119.5(11) . . . . ?
O3 Rh1 C11 C10 -21.2(12) 18_446 . . . ?
N1 Rh1 C11 C10 154.3(11) 2_445 . . . ?
C8 Rh1 C11 C12 -40.2(6) . . . . ?
C9 Rh1 C11 C12 -86.0(9) . . . . ?
O1 Rh1 C11 C12 132.8(6) . . . . ?
C10 Rh1 C11 C12 -119.5(11) . . . . ?
O3 Rh1 C11 C12 -140.7(6) 18_446 . . . ?
N1 Rh1 C11 C12 34.8(8) 2_445 . . . ?
C8 Rh1 C11 C16 -152.9(18) . . . . ?
C9 Rh1 C11 C16 161(2) . . . . ?
O1 Rh1 C11 C16 20.1(17) . . . . ?
C12 Rh1 C11 C16 -112.7(19) . . . . ?
C10 Rh1 C11 C16 128(2) . . . . ?
O3 Rh1 C11 C16 106.6(17) 18_446 . . . ?
N1 Rh1 C11 C16 -77.9(16) 2_445 . . . ?
C10 C11 C12 C8 1.2(10) . . . . ?
C16 C11 C12 C8 180.0(8) . . . . ?
Rh1 C11 C12 C8 61.5(5) . . . . ?
C10 C11 C12 C17 -179.8(9) . . . . ?
C16 C11 C12 C17 -1.1(13) . . . . ?
Rh1 C11 C12 C17 -119.6(9) . . . . ?
C10 C11 C12 Rh1 -60.3(7) . . . . ?
C16 C11 C12 Rh1 118.5(8) . . . . ?
C9 C8 C12 C11 -1.3(9) . . . . ?
C13 C8 C12 C11 179.0(7) . . . . ?
Rh1 C8 C12 C11 -63.3(5) . . . . ?
C9 C8 C12 C17 179.8(9) . . . . ?
C13 C8 C12 C17 0.1(13) . . . . ?
Rh1 C8 C12 C17 117.8(9) . . . . ?
C9 C8 C12 Rh1 62.0(6) . . . . ?
C13 C8 C12 Rh1 -117.7(8) . . . . ?
C8 Rh1 C12 C11 114.6(8) . . . . ?
C9 Rh1 C12 C11 74.3(9) . . . . ?
O1 Rh1 C12 C11 -59.7(7) . . . . ?
C10 Rh1 C12 C11 35.0(8) . . . . ?
O3 Rh1 C12 C11 114.0(9) 18_446 . . . ?
N1 Rh1 C12 C11 -155.7(6) 2_445 . . . ?
C9 Rh1 C12 C8 -40.3(8) . . . . ?
O1 Rh1 C12 C8 -174.3(6) . . . . ?
C10 Rh1 C12 C8 -79.6(9) . . . . ?
O3 Rh1 C12 C8 -0.6(11) 18_446 . . . ?
C11 Rh1 C12 C8 -114.6(8) . . . . ?
N1 Rh1 C12 C8 89.7(6) 2_445 . . . ?
C8 Rh1 C12 C17 -123.8(19) . . . . ?
C9 Rh1 C12 C17 -164(2) . . . . ?
O1 Rh1 C12 C17 61.8(17) . . . . ?
C10 Rh1 C12 C17 157(2) . . . . ?
O3 Rh1 C12 C17 -124.4(16) 18_446 . . . ?
C11 Rh1 C12 C17 122(2) . . . . ?
N1 Rh1 C12 C17 -34.1(17) 2_445 . . . ?

loop_
_platon_squeeze_void_nr
_platon_squeeze_void_average_x
_platon_squeeze_void_average_y
_platon_squeeze_void_average_z
_platon_squeeze_void_volume
_platon_squeeze_void_count_electrons
_platon_squeeze_void_content
1 0.000 0.000 0.000 409 33 ' '
2 0.333 0.667 0.167 113 39 ' '
3 0.667 0.333 0.333 406 33 ' '
4 0.000 0.000 0.500 112 39 ' '
5 0.333 0.667 0.667 406 33 ' '
6 0.667 0.333 0.833 113 39 ' '
